data_8104032
loop_
_publ_author_name
'Cerny, R.'
'Pacheco, V.'
'Yanson, T.'
'Manyako, M.'
'Bodak, O.'

_publ_section_title
;
 Structure of iron-rich compounds in the Yb-Fe-Al system
;
_journal_name_full 'Zeitschrift fuer Kristallographie (149,1979-)'
_journal_page_first 802
_journal_page_last 810
_journal_volume 218
_journal_year 2003
_chemical_formula_sum 'Fe17.3 Yb1.85'
_chemical_name_systematic 'Yb1.85 Fe17.3'
_space_group_IT_number 194
_symmetry_space_group_name_Hall '-P 6c 2c'
_symmetry_space_group_name_H-M 'P 63/m m c'
_cell_angle_alpha 90
_cell_angle_beta 90
_cell_angle_gamma 120
_cell_formula_units_Z 2
_cell_length_a 8.413
_cell_length_b 8.413
_cell_length_c 8.297
_cell_volume 508.573
_citation_journal_id_ASTM ZEKRDZ
_cod_data_source_file Cerny_ZEKRDZ_2003_1474.cif
_cod_data_source_block Fe17.3Yb1.85
_cod_original_cell_volume 508.5732
_cod_database_code 8104032

loop_
_symmetry_equiv_pos_as_xyz
x,y,z
x-y,x,z+1/2
-y,x-y,z
-x,-y,z+1/2
-x+y,-x,z
y,-x+y,z+1/2
-y,-x,-z+1/2
x-y,-y,-z
x,x-y,-z+1/2
y,x,-z
-x+y,y,-z+1/2
-x,-x+y,-z
-x,-y,-z
-x+y,-x,-z-1/2
y,-x+y,-z
x,y,-z-1/2
x-y,x,-z
-y,x-y,-z-1/2
y,x,z-1/2
-x+y,y,z
-x,-x+y,z-1/2
-y,-x,z
x-y,-y,z-1/2
x,x-y,z

loop_
_atom_site_label
_atom_site_type_symbol
_atom_site_fract_x
_atom_site_fract_y
_atom_site_fract_z
_atom_site_occupancy
_atom_site_U_iso_or_equiv
Fe4 Fe 0.3333 0.6667 0.1064 0.883 0.0
Fe1 Fe 0.5 0 0 1 0.0
Yb3 Yb 0.3333 0.6667 0.25 0.117 0.0
Fe5 Fe 0.3289 -0.0415 0.25 0.814 0.0
Fe2 Fe 0.16638 0.33276 -0.01512 1 0.0
Fe6 Fe 0.289 0 0.25 0.138 0.0
Yb1 Yb 0.3333 0.6667 0.75 1 0.0
Yb2 Yb 0 0 0.25 0.729 0.0
Fe3 Fe 0 0 0.106 0.271 0.0
Fe7 Fe 0.3333 0 0.25 0.048 0.0
